data_7218702
loop_
_publ_author_name
'Koenig, Burkhard'
'Dobelmann, Lars'
'Parham, Amir'
'Buchholz, Herwig'
'Buesing, Arne'

_publ_section_title
;
 First Synthesis of Naphthalene Annulated Oxepins
;
_journal_name_full 'RSC Adv.'
_journal_paper_doi 10.1039/C4RA10652K
_journal_year 2014
_chemical_formula_sum 'C36 H24 O2'
_chemical_formula_weight 488.55
_space_group_crystal_system monoclinic
_space_group_IT_number 14
_space_group_name_Hall '-P 2ybc'
_space_group_name_H-M_alt 'P 1 21/c 1'
_symmetry_space_group_name_Hall '-P 2ybc'
_symmetry_space_group_name_H-M 'P 1 21/c 1'
_atom_sites_solution_hydrogens geom
_atom_sites_solution_primary direct
_atom_sites_solution_secondary difmap
_cell_angle_alpha 90
_cell_angle_beta 112.500(2)
_cell_angle_gamma 90
_cell_formula_units_Z 4
_cell_length_a 14.442(2)
_cell_length_b 10.2549(16)
_cell_length_c 17.944(3)
_cell_measurement_reflns_used 97
_cell_measurement_temperature 100.(2)
_cell_measurement_theta_max 27.3099
_cell_measurement_theta_min 2.5295
_cell_volume 2455.2(7)
_computing_cell_refinement 'APEX2 v2011.8-0 (Bruker AXS)'
_computing_data_collection 'Bruker APEX2'
_computing_data_reduction 'SAINT V7.68A (Bruker AXS, 2009)'
_computing_structure_refinement 'SHELXL-97 (Sheldrick, 2008)'
_computing_structure_solution 'SHELXS-97 (Sheldrick, 2008)'
_diffrn_ambient_temperature 100.(2)
_diffrn_detector_area_resol_mean 8.3333
_diffrn_measured_fraction_theta_full 0.992
_diffrn_measured_fraction_theta_max 0.992
_diffrn_measurement_device_type 'Bruker APEX-II CCD'
_diffrn_measurement_method '\f and \w scans'
_diffrn_radiation_monochromator graphite
_diffrn_radiation_type MoK\a
_diffrn_radiation_wavelength 0.71073
_diffrn_reflns_av_R_equivalents 0.0294
_diffrn_reflns_av_sigmaI/netI 0.0301
_diffrn_reflns_limit_h_max 18
_diffrn_reflns_limit_h_min -18
_diffrn_reflns_limit_k_max 13
_diffrn_reflns_limit_k_min -12
_diffrn_reflns_limit_l_max 23
_diffrn_reflns_limit_l_min -22
_diffrn_reflns_number 21556
_diffrn_reflns_theta_full 27.84
_diffrn_reflns_theta_max 27.84
_diffrn_reflns_theta_min 2.34
_diffrn_source_type 'fine-focus sealed tube'
_exptl_absorpt_coefficient_mu 0.080
_exptl_absorpt_correction_T_max 0.7456
_exptl_absorpt_correction_T_min 0.6484
_exptl_absorpt_correction_type multi-scan
_exptl_absorpt_process_details 'SADABS V2008/1 (Bruker AXS)'
_exptl_crystal_colour 'clear colourless'
_exptl_crystal_density_diffrn 1.322
_exptl_crystal_density_method 'not measured'
_exptl_crystal_description prism
_exptl_crystal_F_000 1024
_exptl_crystal_size_max 0.416
_exptl_crystal_size_mid 0.195
_exptl_crystal_size_min 0.114
_refine_diff_density_max 0.316
_refine_diff_density_min -0.256
_refine_ls_extinction_method none
_refine_ls_goodness_of_fit_ref 1.013
_refine_ls_hydrogen_treatment constr
_refine_ls_matrix_type full
_refine_ls_number_parameters 343
_refine_ls_number_reflns 5789
_refine_ls_number_restraints 0
_refine_ls_restrained_S_all 1.013
_refine_ls_R_factor_all 0.0633
_refine_ls_R_factor_gt 0.0382
_refine_ls_shift/su_max 0.000
_refine_ls_shift/su_mean 0.000
_refine_ls_structure_factor_coef Fsqd
_refine_ls_weighting_details 'calc w=1/[\s^2^(Fo^2^)+(0.0311P)^2^+1.3337P] where P=(Fo^2^+2Fc^2^)/3'
_refine_ls_weighting_scheme calc
_refine_ls_wR_factor_gt 0.0814
_refine_ls_wR_factor_ref 0.0941
_reflns_number_gt 4398
_reflns_number_total 5789
_reflns_threshold_expression >2sigma(I)
_cod_data_source_file c4ra10652k2.cif
_cod_data_source_block I
_cod_database_code 7218702

loop_
_space_group_symop_operation_xyz
'x, y, z'
'-x, y+1/2, -z+1/2'
'-x, -y, -z'
'x, -y-1/2, z-1/2'

loop_
_atom_site_type_symbol
_atom_site_label
_atom_site_fract_x
_atom_site_fract_y
_atom_site_fract_z
_atom_site_U_iso_or_equiv
_atom_site_adp_type
_atom_site_calc_flag
_atom_site_refinement_flags
_atom_site_occupancy
O O1 0.45331(7) -0.00967(10) 0.25298(5) 0.0198(2) Uani d . 1
O O2 0.94942(6) 0.52082(10) 0.74437(5) 0.0199(2) Uani d . 1
C C1 0.62671(10) -0.18864(15) 0.46928(9) 0.0239(3) Uani d . 1
H H1 0.6671 -0.2297 0.5185 0.029 Uiso calc R 1
C C2 0.59657(10) -0.25799(15) 0.39753(9) 0.0247(3) Uani d . 1
H H4 0.6168 -0.3461 0.3974 0.03 Uiso calc R 1
C C3 0.53682(10) -0.19830(14) 0.32598(9) 0.0218(3) Uani d . 1
H H11 0.5151 -0.2454 0.2767 0.026 Uiso calc R 1
C C4 0.50898(9) -0.06907(14) 0.32700(8) 0.0189(3) Uani d . 1
C C5 0.35531(9) 0.01889(14) 0.24510(8) 0.0180(3) Uani d . 1
C C6 0.27820(10) -0.04965(14) 0.18729(8) 0.0211(3) Uani d . 1
H H12 0.2926 -0.1157 0.1562 0.025 Uiso calc R 1
C C7 0.17948(10) -0.02037(15) 0.17549(8) 0.0229(3) Uani d . 1
H H2 0.126 -0.0667 0.1362 0.027 Uiso calc R 1
C C8 0.15934(10) 0.07638(14) 0.22104(8) 0.0223(3) Uani d . 1
H H3 0.0919 0.0964 0.2129 0.027 Uiso calc R 1
C C9 0.59808(10) -0.05938(14) 0.46938(8) 0.0209(3) Uani d . 1
H H5 0.6188 -0.0133 0.519 0.025 Uiso calc R 1
C C10 0.53921(9) 0.00457(14) 0.39774(8) 0.0181(3) Uani d . 1
C C11 0.51460(9) 0.14508(14) 0.39714(8) 0.0179(3) Uani d . 1
C C12 0.58773(10) 0.22936(14) 0.44843(8) 0.0221(3) Uani d . 1
H H10 0.6515 0.1951 0.4812 0.027 Uiso calc R 1
C C13 0.56963(10) 0.36113(14) 0.45267(9) 0.0236(3) Uani d . 1
H H9 0.6206 0.4162 0.4878 0.028 Uiso calc R 1
C C14 0.47665(10) 0.41259(15) 0.40528(8) 0.0229(3) Uani d . 1
H H8 0.4635 0.5029 0.408 0.027 Uiso calc R 1
C C15 0.40337(10) 0.33112(14) 0.35410(8) 0.0196(3) Uani d . 1
H H7 0.3399 0.3667 0.3218 0.024 Uiso calc R 1
C C16 0.42030(9) 0.19771(14) 0.34867(8) 0.0176(3) Uani d . 1
C C17 0.33783(9) 0.11746(13) 0.29166(8) 0.0176(3) Uani d . 1
C C18 0.23729(10) 0.14410(14) 0.27846(8) 0.0203(3) Uani d . 1
H H6 0.2224 0.2098 0.3095 0.024 Uiso calc R 1
C C19 0.69671(10) 0.41205(15) 0.78672(9) 0.0245(3) Uani d . 1
H H13 0.6396 0.3869 0.7972 0.029 Uiso calc R 1
C C20 0.71557(10) 0.35358(14) 0.72445(9) 0.0217(3) Uani d . 1
H H19 0.6708 0.2889 0.6925 0.026 Uiso calc R 1
C C21 0.79968(9) 0.38794(14) 0.70754(8) 0.0186(3) Uani d . 1
C C22 0.82495(9) 0.31665(14) 0.64591(8) 0.0183(3) Uani d . 1
C C23 0.86624(9) 0.37862(14) 0.59559(8) 0.0193(3) Uani d . 1
C C24 0.88687(9) 0.52051(14) 0.59865(8) 0.0189(3) Uani d . 1
C C25 0.87048(10) 0.59233(15) 0.52833(9) 0.0236(3) Uani d . 1
H H24 0.8384 0.5516 0.4773 0.028 Uiso calc R 1
C C26 0.90016(10) 0.72181(15) 0.53156(9) 0.0266(3) Uani d . 1
H H14 0.8879 0.7688 0.4831 0.032 Uiso calc R 1
C C27 0.93043(9) 0.58687(14) 0.67186(8) 0.0188(3) Uani d . 1
C C28 0.86178(9) 0.48542(14) 0.75527(8) 0.0189(3) Uani d . 1
C C29 0.84379(10) 0.54492(14) 0.81790(8) 0.0216(3) Uani d . 1
H H21 0.8877 0.6106 0.8495 0.026 Uiso calc R 1
C C30 0.76084(10) 0.50737(15) 0.83397(8) 0.0243(3) Uani d . 1
H H20 0.748 0.5467 0.877 0.029 Uiso calc R 1
C C31 0.89026(10) 0.30245(15) 0.54058(8) 0.0235(3) Uani d . 1
H H18 0.918 0.3435 0.5064 0.028 Uiso calc R 1
C C32 0.87461(10) 0.16906(15) 0.53489(9) 0.0258(3) Uani d . 1
H H17 0.8919 0.1193 0.4974 0.031 Uiso calc R 1
C C33 0.83363(10) 0.10844(15) 0.58418(9) 0.0252(3) Uani d . 1
H H16 0.8226 0.0169 0.5807 0.03 Uiso calc R 1
C C34 0.80880(9) 0.18183(14) 0.63856(8) 0.0216(3) Uani d . 1
H H15 0.7801 0.1397 0.6717 0.026 Uiso calc R 1
C C35 0.96198(9) 0.71508(14) 0.67605(9) 0.0221(3) Uani d . 1
H H23 0.9932 0.7566 0.7269 0.027 Uiso calc R 1
C C36 0.94772(10) 0.78255(15) 0.60556(9) 0.0260(3) Uani d . 1
H H22 0.9704 0.87 0.6079 0.031 Uiso calc R 1

loop_
_atom_site_aniso_label
_atom_site_aniso_U_11
_atom_site_aniso_U_22
_atom_site_aniso_U_33
_atom_site_aniso_U_12
_atom_site_aniso_U_13
_atom_site_aniso_U_23
O1 0.0171(4) 0.0246(5) 0.0197(5) 0.0021(4) 0.0090(4) 0.0006(4)
O2 0.0136(4) 0.0255(5) 0.0195(5) -0.0004(4) 0.0052(4) 0.0004(4)
C1 0.0214(7) 0.0265(8) 0.0267(7) 0.0054(6) 0.0123(6) 0.0076(6)
C2 0.0235(7) 0.0206(8) 0.0357(8) 0.0037(5) 0.0176(6) 0.0040(6)
C3 0.0204(6) 0.0211(8) 0.0283(7) -0.0017(5) 0.0143(6) -0.0030(6)
C4 0.0148(6) 0.0233(8) 0.0216(7) -0.0003(5) 0.0102(5) 0.0019(6)
C5 0.0172(6) 0.0196(7) 0.0189(6) 0.0010(5) 0.0088(5) 0.0042(5)
C6 0.0240(7) 0.0209(8) 0.0197(7) -0.0011(5) 0.0097(5) 0.0002(6)
C7 0.0210(7) 0.0257(8) 0.0205(7) -0.0057(5) 0.0064(5) 0.0012(6)
C8 0.0160(6) 0.0253(8) 0.0258(7) -0.0002(5) 0.0084(5) 0.0039(6)
C9 0.0195(6) 0.0239(8) 0.0221(7) 0.0011(5) 0.0110(5) 0.0008(6)
C10 0.0145(6) 0.0201(7) 0.0224(6) 0.0007(5) 0.0101(5) 0.0009(5)
C11 0.0176(6) 0.0200(7) 0.0187(6) 0.0009(5) 0.0097(5) 0.0016(5)
C12 0.0169(6) 0.0269(8) 0.0214(7) 0.0014(5) 0.0062(5) 0.0004(6)
C13 0.0220(7) 0.0226(8) 0.0252(7) -0.0047(5) 0.0079(6) -0.0053(6)
C14 0.0257(7) 0.0189(8) 0.0262(7) 0.0004(5) 0.0124(6) -0.0006(6)
C15 0.0174(6) 0.0213(8) 0.0208(7) 0.0024(5) 0.0080(5) 0.0021(6)
C16 0.0174(6) 0.0198(7) 0.0181(6) -0.0005(5) 0.0094(5) 0.0008(5)
C17 0.0175(6) 0.0177(7) 0.0179(6) -0.0003(5) 0.0072(5) 0.0030(5)
C18 0.0197(6) 0.0196(7) 0.0234(7) 0.0018(5) 0.0103(5) 0.0021(6)
C19 0.0227(7) 0.0253(8) 0.0306(8) 0.0051(6) 0.0158(6) 0.0068(6)
C20 0.0183(6) 0.0191(7) 0.0279(7) 0.0014(5) 0.0089(6) 0.0035(6)
C21 0.0164(6) 0.0194(7) 0.0198(6) 0.0034(5) 0.0067(5) 0.0039(5)
C22 0.0127(6) 0.0206(7) 0.0186(6) 0.0028(5) 0.0026(5) -0.0001(5)
C23 0.0134(6) 0.0221(8) 0.0200(6) 0.0017(5) 0.0038(5) -0.0007(5)
C24 0.0141(6) 0.0212(7) 0.0223(7) 0.0011(5) 0.0080(5) -0.0004(6)
C25 0.0210(7) 0.0276(8) 0.0233(7) 0.0011(6) 0.0098(6) -0.0002(6)
C26 0.0234(7) 0.0278(9) 0.0314(8) 0.0047(6) 0.0138(6) 0.0085(7)
C27 0.0116(6) 0.0228(7) 0.0228(7) 0.0033(5) 0.0075(5) 0.0012(6)
C28 0.0141(6) 0.0221(7) 0.0203(6) 0.0039(5) 0.0063(5) 0.0042(6)
C29 0.0208(6) 0.0223(8) 0.0196(7) 0.0038(5) 0.0055(5) 0.0006(6)
C30 0.0260(7) 0.0273(8) 0.0226(7) 0.0081(6) 0.0126(6) 0.0034(6)
C31 0.0201(7) 0.0281(8) 0.0229(7) 0.0021(5) 0.0088(6) -0.0023(6)
C32 0.0215(7) 0.0269(8) 0.0269(7) 0.0030(6) 0.0071(6) -0.0092(6)
C33 0.0179(6) 0.0207(8) 0.0311(8) 0.0020(5) 0.0028(6) -0.0041(6)
C34 0.0159(6) 0.0213(8) 0.0243(7) 0.0012(5) 0.0038(5) 0.0009(6)
C35 0.0143(6) 0.0227(8) 0.0290(7) 0.0005(5) 0.0079(5) -0.0041(6)
C36 0.0184(6) 0.0212(8) 0.0402(9) 0.0011(5) 0.0132(6) 0.0023(6)

loop_
_atom_type_symbol
_atom_type_description
_atom_type_scat_dispersion_real
_atom_type_scat_dispersion_imag
_atom_type_scat_source
C C 0.0033 0.0016 'International Tables Vol C Tables 4.2.6.8 and 6.1.1.4'
H H 0.0000 0.0000 'International Tables Vol C Tables 4.2.6.8 and 6.1.1.4'
O O 0.0106 0.0060 'International Tables Vol C Tables 4.2.6.8 and 6.1.1.4'

loop_
_geom_angle_atom_site_label_1
_geom_angle_atom_site_label_2
_geom_angle_atom_site_label_3
_geom_angle
C5 O1 C4 112.22(9)
C27 O2 C28 112.94(9)
C2 C1 C9 120.18(13)
C2 C1 H1 119.9
C9 C1 H1 119.9
C3 C2 C1 119.77(14)
C3 C2 H4 120.1
C1 C2 H4 120.1
C2 C3 C4 119.39(13)
C2 C3 H11 120.3
C4 C3 H11 120.3
C3 C4 C10 122.52(13)
C3 C4 O1 117.82(12)
C10 C4 O1 119.54(12)
C6 C5 C17 122.50(12)
C6 C5 O1 117.46(12)
C17 C5 O1 119.96(11)
C5 C6 C7 119.14(13)
C5 C6 H12 120.4
C7 C6 H12 120.4
C8 C7 C6 119.92(13)
C8 C7 H2 120.0
C6 C7 H2 120.0
C7 C8 C18 120.20(12)
C7 C8 H3 119.9
C18 C8 H3 119.9
C1 C9 C10 121.42(13)
C1 C9 H5 119.3
C10 C9 H5 119.3
C4 C10 C9 116.69(13)
C4 C10 C11 121.90(12)
C9 C10 C11 121.35(12)
C12 C11 C16 118.37(13)
C12 C11 C10 118.42(12)
C16 C11 C10 123.20(12)
C13 C12 C11 121.82(13)
C13 C12 H10 119.1
C11 C12 H10 119.1
C12 C13 C14 119.73(13)
C12 C13 H9 120.1
C14 C13 H9 120.1
C15 C14 C13 119.41(14)
C15 C14 H8 120.3
C13 C14 H8 120.3
C14 C15 C16 121.76(13)
C14 C15 H7 119.1
C16 C15 H7 119.1
C15 C16 C11 118.91(12)
C15 C16 C17 118.28(12)
C11 C16 C17 122.81(12)
C5 C17 C18 116.88(12)
C5 C17 C16 122.17(11)
C18 C17 C16 120.82(12)
C8 C18 C17 121.36(13)
C8 C18 H6 119.3
C17 C18 H6 119.3
C20 C19 C30 120.41(13)
C20 C19 H13 119.8
C30 C19 H13 119.8
C19 C20 C21 121.29(13)
C19 C20 H19 119.4
C21 C20 H19 119.4
C28 C21 C20 116.91(12)
C28 C21 C22 121.79(11)
C20 C21 C22 121.15(12)
C34 C22 C23 118.75(12)
C34 C22 C21 118.52(12)
C23 C22 C21 122.72(12)
C31 C23 C22 118.62(13)
C31 C23 C24 118.20(12)
C22 C23 C24 123.18(12)
C27 C24 C25 116.80(13)
C27 C24 C23 121.66(12)
C25 C24 C23 121.37(12)
C26 C25 C24 121.45(14)
C26 C25 H24 119.3
C24 C25 H24 119.3
C36 C26 C25 120.05(14)
C36 C26 H14 120.0
C25 C26 H14 120.0
C35 C27 C24 122.30(13)
C35 C27 O2 117.80(12)
C24 C27 O2 119.77(12)
C29 C28 C21 122.43(12)
C29 C28 O2 117.28(12)
C21 C28 O2 120.17(11)
C28 C29 C30 119.31(13)
C28 C29 H21 120.3
C30 C29 H21 120.3
C29 C30 C19 119.64(13)
C29 C30 H20 120.2
C19 C30 H20 120.2
C32 C31 C23 121.67(14)
C32 C31 H18 119.2
C23 C31 H18 119.2
C31 C32 C33 119.61(13)
C31 C32 H17 120.2
C33 C32 H17 120.2
C34 C33 C32 119.70(14)
C34 C33 H16 120.2
C32 C33 H16 120.2
C33 C34 C22 121.65(13)
C33 C34 H15 119.2
C22 C34 H15 119.2
C27 C35 C36 119.58(13)
C27 C35 H23 120.2
C36 C35 H23 120.2
C35 C36 C26 119.70(14)
C35 C36 H22 120.1
C26 C36 H22 120.1

loop_
_geom_bond_atom_site_label_1
_geom_bond_atom_site_label_2
_geom_bond_distance
O1 C5 1.3985(15)
O1 C4 1.4015(16)
O2 C27 1.3979(16)
O2 C28 1.4005(15)
C1 C2 1.387(2)
C1 C9 1.389(2)
C1 H1 0.95
C2 C3 1.385(2)
C2 H4 0.95
C3 C4 1.387(2)
C3 H11 0.95
C4 C10 1.3956(19)
C5 C6 1.3879(19)
C5 C17 1.3946(19)
C6 C7 1.3917(19)
C6 H12 0.95
C7 C8 1.385(2)
C7 H2 0.95
C8 C18 1.3868(19)
C8 H3 0.95
C9 C10 1.4032(19)
C9 H5 0.95
C10 C11 1.4831(19)
C11 C12 1.4020(19)
C11 C16 1.4128(18)
C12 C13 1.384(2)
C12 H10 0.95
C13 C14 1.389(2)
C13 H9 0.95
C14 C15 1.3848(19)
C14 H8 0.95
C15 C16 1.400(2)
C15 H7 0.95
C16 C17 1.4866(18)
C17 C18 1.4057(18)
C18 H6 0.95
C19 C20 1.384(2)
C19 C30 1.390(2)
C19 H13 0.95
C20 C21 1.4050(18)
C20 H19 0.95
C21 C28 1.3961(19)
C21 C22 1.4830(18)
C22 C34 1.400(2)
C22 C23 1.4095(19)
C23 C31 1.4024(19)
C23 C24 1.482(2)
C24 C27 1.3970(19)
C24 C25 1.4008(19)
C25 C26 1.390(2)
C25 H24 0.95
C26 C36 1.388(2)
C26 H14 0.95
C27 C35 1.384(2)
C28 C29 1.3879(19)
C29 C30 1.3896(19)
C29 H21 0.95
C30 H20 0.95
C31 C32 1.384(2)
C31 H18 0.95
C32 C33 1.385(2)
C32 H17 0.95
C33 C34 1.384(2)
C33 H16 0.95
C34 H15 0.95
C35 C36 1.386(2)
C35 H23 0.95
C36 H22 0.95

loop_
_geom_torsion_atom_site_label_1
_geom_torsion_atom_site_label_2
_geom_torsion_atom_site_label_3
_geom_torsion_atom_site_label_4
_geom_torsion
C9 C1 C2 C3 -0.7(2)
C1 C2 C3 C4 0.82(19)
C2 C3 C4 C10 0.29(19)
C2 C3 C4 O1 176.45(11)
C5 O1 C4 C3 112.22(13)
C5 O1 C4 C10 -71.51(14)
C4 O1 C5 C6 -112.85(13)
C4 O1 C5 C17 70.18(15)
C17 C5 C6 C7 -0.6(2)
O1 C5 C6 C7 -177.51(12)
C5 C6 C7 C8 0.2(2)
C6 C7 C8 C18 -0.1(2)
C2 C1 C9 C10 -0.5(2)
C3 C4 C10 C9 -1.45(18)
O1 C4 C10 C9 -177.55(11)
C3 C4 C10 C11 175.78(12)
O1 C4 C10 C11 -0.31(18)
C1 C9 C10 C4 1.56(18)
C1 C9 C10 C11 -175.69(12)
C4 C10 C11 C12 -140.24(13)
C9 C10 C11 C12 36.86(17)
C4 C10 C11 C16 41.17(18)
C9 C10 C11 C16 -141.73(13)
C16 C11 C12 C13 0.2(2)
C10 C11 C12 C13 -178.48(12)
C11 C12 C13 C14 0.2(2)
C12 C13 C14 C15 -0.3(2)
C13 C14 C15 C16 0.0(2)
C14 C15 C16 C11 0.34(19)
C14 C15 C16 C17 -179.49(12)
C12 C11 C16 C15 -0.42(18)
C10 C11 C16 C15 178.16(12)
C12 C11 C16 C17 179.40(12)
C10 C11 C16 C17 -2.02(19)
C6 C5 C17 C18 0.91(19)
O1 C5 C17 C18 177.72(11)
C6 C5 C17 C16 -174.90(12)
O1 C5 C17 C16 1.91(19)
C15 C16 C17 C5 140.39(13)
C11 C16 C17 C5 -39.43(19)
C15 C16 C17 C18 -35.26(18)
C11 C16 C17 C18 144.92(13)
C7 C8 C18 C17 0.4(2)
C5 C17 C18 C8 -0.8(2)
C16 C17 C18 C8 175.10(12)
C30 C19 C20 C21 0.4(2)
C19 C20 C21 C28 -1.3(2)
C19 C20 C21 C22 174.21(13)
C28 C21 C22 C34 138.36(13)
C20 C21 C22 C34 -36.96(18)
C28 C21 C22 C23 -40.41(19)
C20 C21 C22 C23 144.27(13)
C34 C22 C23 C31 -0.51(18)
C21 C22 C23 C31 178.26(12)
C34 C22 C23 C24 -179.67(12)
C21 C22 C23 C24 -0.90(19)
C31 C23 C24 C27 -136.19(13)
C22 C23 C24 C27 42.97(18)
C31 C23 C24 C25 38.97(18)
C22 C23 C24 C25 -141.87(13)
C27 C24 C25 C26 2.70(19)
C23 C24 C25 C26 -172.68(12)
C24 C25 C26 C36 0.4(2)
C25 C24 C27 C35 -3.89(18)
C23 C24 C27 C35 171.48(12)
C25 C24 C27 O2 -179.62(10)
C23 C24 C27 O2 -4.26(17)
C28 O2 C27 C35 115.68(13)
C28 O2 C27 C24 -68.39(15)
C20 C21 C28 C29 1.3(2)
C22 C21 C28 C29 -174.17(12)
C20 C21 C28 O2 177.15(12)
C22 C21 C28 O2 1.64(19)
C27 O2 C28 C29 -113.88(13)
C27 O2 C28 C21 70.09(16)
C21 C28 C29 C30 -0.4(2)
O2 C28 C29 C30 -176.29(12)
C28 C29 C30 C19 -0.7(2)
C20 C19 C30 C29 0.7(2)
C22 C23 C31 C32 -0.1(2)
C24 C23 C31 C32 179.06(12)
C23 C31 C32 C33 0.4(2)
C31 C32 C33 C34 0.0(2)
C32 C33 C34 C22 -0.7(2)
C23 C22 C34 C33 0.92(19)
C21 C22 C34 C33 -177.90(12)
C24 C27 C35 C36 1.94(19)
O2 C27 C35 C36 177.75(11)
C27 C35 C36 C26 1.33(19)
C25 C26 C36 C35 -2.5(2)
